data_4500749
loop_
_publ_author_name
'McGlone, Thomas'
'Streb, Carsten'
'Busquets-Fit\'e, Mart\'i'
'Yan, Jun'
'Gabb, David'
'Long, De-Liang'
'Cronin, Leroy'

_publ_section_title
;
 Silver Linked Polyoxometalate Open Frameworks (Ag-POMOFs) for the
 Directed Fabrication of Silver Nanomaterials
;
_journal_issue 6
_journal_name_full 'Crystal Growth &amp; Design'
_journal_page_first 2471
_journal_paper_doi 10.1021/cg2002496
_journal_volume 11
_journal_year 2011
_chemical_formula_sum 'C24 H41 Ag4 N12 O60 Sb W18'
_chemical_formula_weight 5320.22
_chemical_name_systematic
;
 ?
;
_space_group_IT_number 167
_symmetry_cell_setting trigonal
_symmetry_space_group_name_Hall '-R 3 2"c'
_symmetry_space_group_name_H-M 'R -3 c :H'
_atom_sites_solution_hydrogens geom
_atom_sites_solution_primary direct
_atom_sites_solution_secondary difmap
_audit_creation_method SHELXL-97
_cell_angle_alpha 90.00
_cell_angle_beta 90.00
_cell_angle_gamma 120.00
_cell_formula_units_Z 6
_cell_length_a 20.5131(2)
_cell_length_b 20.5131(2)
_cell_length_c 33.4645(5)
_cell_measurement_reflns_used 10136
_cell_measurement_temperature 150(2)
_cell_measurement_theta_max 67.3677
_cell_measurement_theta_min 2.8138
_cell_volume 12194.9(2)
_computing_cell_refinement
;
CrysAlisPro, Oxford Diffraction Ltd.,
Version 1.171.33.41 (release 06-05-2009 CrysAlis171 .NET)
(compiled May  6 2009,17:20:42)
;
_computing_data_collection
;
CrysAlisPro, Oxford Diffraction Ltd.,
Version 1.171.33.41 (release 06-05-2009 CrysAlis171 .NET)
(compiled May  6 2009,17:20:42)
;
_computing_data_reduction
;
CrysAlisPro, Oxford Diffraction Ltd.,
Version 1.171.33.41 (release 06-05-2009 CrysAlis171 .NET)
(compiled May  6 2009,17:20:42)
;
_computing_structure_refinement 'SHELXL-97 (Sheldrick, 2008)'
_computing_structure_solution 'SHELX-97 (Sheldrick, 2008)'
_diffrn_ambient_temperature 150(2)
_diffrn_measured_fraction_theta_full 0.992
_diffrn_measured_fraction_theta_max 0.992
_diffrn_measurement_device_type 'Oxford Gemini CCD'
_diffrn_measurement_method '\w & \p scan'
_diffrn_radiation_monochromator graphite
_diffrn_radiation_source 'fine-focus sealed tube'
_diffrn_radiation_type CuK\a
_diffrn_radiation_wavelength 1.54178
_diffrn_reflns_av_R_equivalents 0.0486
_diffrn_reflns_av_sigmaI/netI 0.0189
_diffrn_reflns_limit_h_max 23
_diffrn_reflns_limit_h_min -24
_diffrn_reflns_limit_k_max 23
_diffrn_reflns_limit_k_min -24
_diffrn_reflns_limit_l_max 21
_diffrn_reflns_limit_l_min -39
_diffrn_reflns_number 23901
_diffrn_reflns_theta_full 67.48
_diffrn_reflns_theta_max 67.48
_diffrn_reflns_theta_min 3.63
_diffrn_standards_decay_% none
_exptl_absorpt_coefficient_mu 56.640
_exptl_absorpt_correction_T_max 0.1322
_exptl_absorpt_correction_T_min 0.0801
_exptl_absorpt_correction_type analytical
_exptl_absorpt_process_details
;
CrysAlisPro, Oxford Diffraction Ltd.,
Version 1.171.33.41 (release 06-05-2009 CrysAlis171 .NET)
(compiled May  6 2009,17:20:42)
Analytical numeric absorption correction using a multifaceted crystal
            model based on expressions derived by R.C. Clark & J.S. Reid.
(Clark, R. C. & Reid, J. S. (1995). Acta Cryst. A51, 887-897) 
;
_exptl_crystal_colour colourless
_exptl_crystal_density_diffrn 4.347
_exptl_crystal_density_meas ?
_exptl_crystal_density_method 'not measured'
_exptl_crystal_description block
_exptl_crystal_F_000 13920
_exptl_crystal_size_max 0.09
_exptl_crystal_size_mid 0.08
_exptl_crystal_size_min 0.06
_refine_diff_density_max 1.271
_refine_diff_density_min -1.627
_refine_diff_density_rms 0.252
_refine_ls_extinction_method none
_refine_ls_goodness_of_fit_ref 1.125
_refine_ls_hydrogen_treatment mixed
_refine_ls_matrix_type full
_refine_ls_number_parameters 158
_refine_ls_number_reflns 2433
_refine_ls_number_restraints 0
_refine_ls_restrained_S_all 1.125
_refine_ls_R_factor_all 0.0529
_refine_ls_R_factor_gt 0.0452
_refine_ls_shift/su_max 0.000
_refine_ls_shift/su_mean 0.000
_refine_ls_structure_factor_coef Fsqd
_refine_ls_weighting_details 'calc w=1/[\s^2^(Fo^2^)+(0.0737P)^2^+270.9796P] where P=(Fo^2^+2Fc^2^)/3'
_refine_ls_weighting_scheme calc
_refine_ls_wR_factor_gt 0.1321
_refine_ls_wR_factor_ref 0.1405
_reflns_number_gt 2046
_reflns_number_total 2433
_reflns_threshold_expression >2\s(I)
_cod_data_source_file cg2002496_si_002.cif
_cod_data_source_block Ag-2
_cod_depositor_comments
;
The following automatic conversions were performed:

'_symmetry_cell_setting' value 'Trigonal' changed to 'trigonal'
according to /home/saulius/struct/CIF-dictionaries/cif_core.dic
dictionary named 'cif_core.dic' version 2.4.1 from 2010-06-29.

Automatic conversion script
Id: cif_fix_values 1715 2011-07-08 13:25:40Z adriana 

The following automatic conversions were performed:

'_exptl_crystal_density_meas' value 'none' was changed to '?' - the
value is perceived as not measured.

Automatic conversion script
Id: cif_fix_values 3008 2015-01-20 13:52:24Z robertas 
;
_cod_original_sg_symbol_H-M R-3c
_cod_database_code 4500749

loop_
_symmetry_equiv_pos_as_xyz
'x, y, z'
'-y, x-y, z'
'-x+y, -x, z'
'y, x, -z+1/2'
'x-y, -y, -z+1/2'
'-x, -x+y, -z+1/2'
'x+2/3, y+1/3, z+1/3'
'-y+2/3, x-y+1/3, z+1/3'
'-x+y+2/3, -x+1/3, z+1/3'
'y+2/3, x+1/3, -z+5/6'
'x-y+2/3, -y+1/3, -z+5/6'
'-x+2/3, -x+y+1/3, -z+5/6'
'x+1/3, y+2/3, z+2/3'
'-y+1/3, x-y+2/3, z+2/3'
'-x+y+1/3, -x+2/3, z+2/3'
'y+1/3, x+2/3, -z+7/6'
'x-y+1/3, -y+2/3, -z+7/6'
'-x+1/3, -x+y+2/3, -z+7/6'
'-x, -y, -z'
'y, -x+y, -z'
'x-y, x, -z'
'-y, -x, z-1/2'
'-x+y, y, z-1/2'
'x, x-y, z-1/2'
'-x+2/3, -y+1/3, -z+1/3'
'y+2/3, -x+y+1/3, -z+1/3'
'x-y+2/3, x+1/3, -z+1/3'
'-y+2/3, -x+1/3, z-1/6'
'-x+y+2/3, y+1/3, z-1/6'
'x+2/3, x-y+1/3, z-1/6'
'-x+1/3, -y+2/3, -z+2/3'
'y+1/3, -x+y+2/3, -z+2/3'
'x-y+1/3, x+2/3, -z+2/3'
'-y+1/3, -x+2/3, z+1/6'
'-x+y+1/3, y+2/3, z+1/6'
'x+1/3, x-y+2/3, z+1/6'

loop_
_atom_site_label
_atom_site_type_symbol
_atom_site_fract_x
_atom_site_fract_y
_atom_site_fract_z
_atom_site_U_iso_or_equiv
_atom_site_adp_type
_atom_site_occupancy
_atom_site_symmetry_multiplicity
_atom_site_calc_flag
_atom_site_refinement_flags
W1 W 0.17790(4) 0.01259(4) 0.054152(18) 0.0575(2) Uani 1 1 d .
W2 W 0.11987(4) 0.06277(3) 0.134811(18) 0.0542(2) Uani 1 1 d .
W3 W 0.17290(4) 0.17149(3) 0.054153(18) 0.0582(2) Uani 1 1 d .
Ag1 Ag 0.38239(11) 0.04905(11) 0.0833 0.0665(6) Uani 0.68 2 d SP
Ag2 Ag 0.53583(17) 0.20250(17) 0.0833 0.0888(9) Uani 0.60 2 d SP
Ag3 Ag 0.6667 0.3333 0.0833 0.124(13) Uiso 0.12 6 d SP
Sb1 Sb 0.0000 0.0000 0.03238(8) 0.0442(6) Uani 0.50 3 d SP
O1 O 0.0935(5) 0.0490(5) 0.0668(3) 0.051(2) Uani 1 1 d .
O2 O 0.1452(6) 0.0044(5) 0.0000(2) 0.059(2) Uani 1 1 d .
O3 O 0.1844(5) 0.0302(5) 0.1111(3) 0.058(2) Uani 1 1 d .
O4 O 0.2530(6) -0.0022(6) 0.0494(3) 0.066(2) Uani 1 1 d .
O5 O 0.1560(6) 0.0811(5) 0.1823(3) 0.064(2) Uani 1 1 d .
O6 O 0.0420(5) 0.0879(6) 0.1397(2) 0.055(2) Uani 1 1 d .
O7 O 0.2317(5) 0.1221(5) 0.0477(3) 0.058(2) Uani 1 1 d .
O8 O 0.1803(5) 0.1599(5) 0.1106(3) 0.059(2) Uani 1 1 d .
O9 O 0.2447(6) 0.2621(5) 0.0489(3) 0.065(2) Uani 1 1 d .
O10 O 0.0973(5) -0.0883(5) 0.0620(3) 0.060(2) Uani 1 1 d .
N1 N 0.4167(11) 0.0262(11) 0.0264(6) 0.113(6) Uiso 1 1 d .
N2 N 0.4533(12) 0.2164(10) 0.0463(6) 0.109(6) Uiso 1 1 d .
C1 C 0.4121(12) 0.0042(10) -0.0048(6) 0.090(5) Uiso 1 1 d .
C2 C 0.4154(14) -0.0257(13) -0.0441(7) 0.115(7) Uiso 1 1 d .
H2A H 0.4138 0.0069 -0.0650 0.172 Uiso 1 1 calc R
H2B H 0.3723 -0.0766 -0.0471 0.172 Uiso 1 1 calc R
H2C H 0.4622 -0.0271 -0.0463 0.172 Uiso 1 1 calc R
C3 C 0.4155(15) 0.2049(12) 0.0189(8) 0.101(6) Uiso 1 1 d .
C4 C 0.3754(14) 0.1992(13) -0.0180(7) 0.110(7) Uiso 1 1 d .
H4A H 0.3711 0.2444 -0.0212 0.164 Uiso 1 1 calc R
H4B H 0.3250 0.1547 -0.0168 0.164 Uiso 1 1 calc R
H4C H 0.4030 0.1946 -0.0407 0.164 Uiso 1 1 calc R

loop_
_atom_site_aniso_label
_atom_site_aniso_U_11
_atom_site_aniso_U_22
_atom_site_aniso_U_33
_atom_site_aniso_U_23
_atom_site_aniso_U_13
_atom_site_aniso_U_12
W1 0.0590(4) 0.0741(4) 0.0484(4) -0.0007(3) -0.0019(2) 0.0401(3)
W2 0.0569(4) 0.0620(4) 0.0418(4) -0.0015(2) -0.0045(2) 0.0284(3)
W3 0.0623(4) 0.0554(4) 0.0491(4) -0.0001(2) -0.0059(3) 0.0235(3)
Ag1 0.0681(9) 0.0681(9) 0.0538(11) 0.0041(5) -0.0041(5) 0.0268(11)
Ag2 0.1062(16) 0.1062(16) 0.0474(13) -0.0010(7) 0.0010(7) 0.0482(19)
Sb1 0.0460(8) 0.0460(8) 0.0404(13) 0.000 0.000 0.0230(4)
O1 0.052(5) 0.056(5) 0.045(4) 0.001(3) 0.000(4) 0.028(4)
O2 0.061(5) 0.071(6) 0.054(5) -0.005(4) 0.004(4) 0.040(5)
O3 0.062(5) 0.066(5) 0.049(5) -0.002(4) -0.004(4) 0.034(5)
O4 0.073(6) 0.077(6) 0.062(5) 0.000(5) -0.002(5) 0.047(5)
O5 0.074(7) 0.070(6) 0.050(5) -0.002(4) -0.009(5) 0.036(5)
O6 0.061(5) 0.080(7) 0.029(4) -0.002(4) -0.001(3) 0.039(5)
O7 0.053(5) 0.062(5) 0.052(5) -0.002(4) -0.004(4) 0.024(4)
O8 0.066(5) 0.062(5) 0.049(5) -0.005(4) -0.007(4) 0.032(5)
O9 0.069(6) 0.065(6) 0.058(5) 0.001(4) -0.005(4) 0.033(5)
O10 0.063(5) 0.073(6) 0.050(5) 0.007(4) -0.004(4) 0.038(5)

loop_
_atom_type_symbol
_atom_type_description
_atom_type_scat_dispersion_real
_atom_type_scat_dispersion_imag
_atom_type_scat_source
W W -5.4734 5.5774 'International Tables Vol C Tables 4.2.6.8 and 6.1.1.4'
Ag Ag 0.1306 4.2820 'International Tables Vol C Tables 4.2.6.8 and 6.1.1.4'
Sb Sb -0.0562 5.8946 'International Tables Vol C Tables 4.2.6.8 and 6.1.1.4'
O O 0.0492 0.0322 'International Tables Vol C Tables 4.2.6.8 and 6.1.1.4'
N N 0.0311 0.0180 'International Tables Vol C Tables 4.2.6.8 and 6.1.1.4'
C C 0.0181 0.0091 'International Tables Vol C Tables 4.2.6.8 and 6.1.1.4'
H H 0.0000 0.0000 'International Tables Vol C Tables 4.2.6.8 and 6.1.1.4'

loop_
_geom_angle_atom_site_label_1
_geom_angle_atom_site_label_2
_geom_angle_atom_site_label_3
_geom_angle
_geom_angle_site_symmetry_1
_geom_angle_site_symmetry_3
O4 W1 O2 101.7(4) . .
O4 W1 O10 100.9(5) . .
O2 W1 O10 87.7(4) . .
O4 W1 O3 98.1(4) . .
O2 W1 O3 160.2(4) . .
O10 W1 O3 90.5(4) . .
O4 W1 O7 98.7(4) . .
O2 W1 O7 88.2(4) . .
O10 W1 O7 160.4(4) . .
O3 W1 O7 87.0(4) . .
O4 W1 O1 170.1(4) . .
O2 W1 O1 85.0(4) . .
O10 W1 O1 86.6(4) . .
O3 W1 O1 75.2(3) . .
O7 W1 O1 74.0(4) . .
O5 W2 O6 100.9(4) . .
O5 W2 O6 100.4(4) . 3
O6 W2 O6 89.7(6) . 3
O5 W2 O8 100.3(4) . .
O6 W2 O8 87.1(4) . .
O6 W2 O8 159.3(4) 3 .
O5 W2 O3 99.3(4) . .
O6 W2 O3 159.8(4) . .
O6 W2 O3 86.7(4) 3 .
O8 W2 O3 89.3(4) . .
O5 W2 O1 169.6(4) . .
O6 W2 O1 86.6(3) . .
O6 W2 O1 86.6(3) 3 .
O8 W2 O1 72.8(3) . .
O3 W2 O1 73.3(3) . .
O9 W3 O2 101.4(4) . 21
O9 W3 O10 101.8(5) . 2
O2 W3 O10 87.9(4) 21 2
O9 W3 O8 99.0(4) . .
O2 W3 O8 159.4(4) 21 .
O10 W3 O8 91.0(4) 2 .
O9 W3 O7 97.6(4) . .
O2 W3 O7 87.9(4) 21 .
O10 W3 O7 160.6(4) 2 .
O8 W3 O7 86.4(4) . .
O9 W3 O1 169.8(4) . .
O2 W3 O1 84.7(4) 21 .
O10 W3 O1 86.4(4) 2 .
O8 W3 O1 74.6(4) . .
O7 W3 O1 74.3(3) . .
N1 Ag1 N1 173.8(11) 16_544 .
N1 Ag1 O4 100.0(6) 16_544 .
N1 Ag1 O4 84.5(6) . .
N1 Ag1 O4 84.5(6) 16_544 16_544
N1 Ag1 O4 100.0(6) . 16_544
O4 Ag1 O4 88.2(4) . 16_544
N1 Ag1 Ag2 86.9(5) 16_544 .
N1 Ag1 Ag2 86.9(5) . .
O4 Ag1 Ag2 135.9(2) . .
O4 Ag1 Ag2 135.9(2) 16_544 .
N2 Ag2 N2 143.2(10) . 16_544
N2 Ag2 Ag3 108.4(5) . .
N2 Ag2 Ag3 108.4(5) 16_544 .
N2 Ag2 Ag1 71.6(5) . .
N2 Ag2 Ag1 71.6(5) 16_544 .
Ag3 Ag2 Ag1 180.0(2) . .
Ag2 Ag3 Ag2 120.0 2_655 .
Ag2 Ag3 Ag2 120.0 2_655 3_665
Ag2 Ag3 Ag2 120.0 . 3_665
O1 Sb1 O1 90.8(4) . 3
O1 Sb1 O1 90.8(4) . 2
O1 Sb1 O1 90.8(4) 3 2
O1 Sb1 Sb1 124.7(3) . 19
O1 Sb1 Sb1 124.7(3) 3 19
O1 Sb1 Sb1 124.7(3) 2 19
Sb1 O1 W1 115.2(4) . .
Sb1 O1 W3 115.2(4) . .
W1 O1 W3 95.1(4) . .
Sb1 O1 W2 136.3(5) . .
W1 O1 W2 93.1(3) . .
W3 O1 W2 93.1(3) . .
W1 O2 W3 143.8(6) . 20
W2 O3 W1 118.4(4) . .
W1 O4 Ag1 135.8(5) . .
W2 O6 W2 148.4(6) . 2
W3 O7 W1 116.5(5) . .
W2 O8 W3 119.5(5) . .
W3 O10 W1 155.7(5) 3 .
C1 N1 Ag1 159.4(19) . .
C3 N2 Ag2 153.7(18) . .
N1 C1 C2 172(2) . .
N2 C3 C4 173(3) . .

loop_
_geom_bond_atom_site_label_1
_geom_bond_atom_site_label_2
_geom_bond_distance
_geom_bond_site_symmetry_2
W1 O4 1.720(9) .
W1 O2 1.909(9) .
W1 O10 1.915(9) .
W1 O3 1.932(9) .
W1 O7 1.958(9) .
W1 O1 2.242(8) .
W2 O5 1.712(10) .
W2 O6 1.915(8) .
W2 O6 1.920(8) 3
W2 O8 1.921(9) .
W2 O3 1.927(9) .
W2 O1 2.325(9) .
W3 O9 1.708(10) .
W3 O2 1.913(8) 21
W3 O10 1.914(9) 2
W3 O8 1.920(9) .
W3 O7 1.936(9) .
W3 O1 2.248(8) .
Ag1 N1 2.16(2) 16_544
Ag1 N1 2.16(2) .
Ag1 O4 2.579(10) .
Ag1 O4 2.579(10) 16_544
Ag1 Ag2 3.148(4) .
Ag2 N2 2.23(2) .
Ag2 N2 2.23(2) 16_544
Ag2 Ag3 2.684(4) .
Ag3 Ag2 2.684(4) 2_655
Ag3 Ag2 2.684(4) 3_665
Sb1 O1 2.021(9) .
Sb1 O1 2.021(9) 3
Sb1 O1 2.021(9) 2
Sb1 Sb1 2.167(5) 19
O2 W3 1.913(8) 20
O6 W2 1.920(8) 2
O10 W3 1.914(9) 3
N1 C1 1.12(2) .
N2 C3 1.15(3) .
C1 C2 1.46(3) .
C3 C4 1.45(3) .
